data_2211025
loop_
_publ_author_name
'Yu, Chu-Yi'
'Qiao, Yan'
'Gao, Hong-Yun'

_publ_section_title 1,3,4,6-Tetra-<i>O</i>-acetyl-2-deoxy-2-tetrachlorophthalimido-\a-<small>D</small>-glucopyranoside
_journal_coeditor_code HB2166
_journal_issue 11
_journal_name_full 'Acta Crystallographica Section E'
_journal_page_first o5123
_journal_page_last o5124
_journal_paper_doi 10.1107/S160053680604236X
_journal_volume 62
_journal_year 2006
_chemical_formula_iupac 'C22 H19 Cl4 N O11'
_chemical_formula_moiety 'C22 H19 Cl4 N O11'
_chemical_formula_sum 'C22 H19 Cl4 N O11'
_chemical_formula_weight 615.18
_chemical_name_systematic
;
1,3,4,6-Tetra-O-acetyl-2-deoxy-2-tetrachlorophthalimido-\a-D-glucopyranoside
;
_space_group_IT_number 19
_symmetry_cell_setting orthorhombic
_symmetry_space_group_name_Hall 'P 2ac 2ab'
_symmetry_space_group_name_H-M 'P 21 21 21'
_atom_sites_solution_hydrogens geom
_atom_sites_solution_primary direct
_atom_sites_solution_secondary difmap
_audit_creation_method SHELXL-97
_cell_angle_alpha 90.00
_cell_angle_beta 90.00
_cell_angle_gamma 90.00
_cell_formula_units_Z 4
_cell_length_a 5.5347(13)
_cell_length_b 18.7090(17)
_cell_length_c 25.559(2)
_cell_measurement_reflns_used 5215
_cell_measurement_temperature 113(2)
_cell_measurement_theta_max 27.9
_cell_measurement_theta_min 1.3
_cell_volume 2646.6(7)
_computing_cell_refinement CrystalClear
_computing_data_collection 'CrystalClear (Rigaku, 1997)'
_computing_data_reduction CrystalClear
_computing_molecular_graphics 'SHELXTL (Bruker, 1997)'
_computing_publication_material 'CrystalStructure (Rigaku, 1997)'
_computing_structure_refinement 'SHELXL97 (Sheldrick, 1997)'
_computing_structure_solution 'SHELXS97 (Sheldrick, 1997)'
_diffrn_ambient_temperature 113(2)
_diffrn_detector_area_resol_mean 7.31
_diffrn_measured_fraction_theta_full 0.985
_diffrn_measured_fraction_theta_max 0.985
_diffrn_measurement_device_type 'Rigaku Saturn CCD'
_diffrn_measurement_method \w
_diffrn_radiation_monochromator confocal
_diffrn_radiation_source 'rotating anode'
_diffrn_radiation_type MoK\a
_diffrn_radiation_wavelength 0.71070
_diffrn_reflns_av_R_equivalents 0.0702
_diffrn_reflns_av_sigmaI/netI 0.0778
_diffrn_reflns_limit_h_max 6
_diffrn_reflns_limit_h_min -5
_diffrn_reflns_limit_k_max 22
_diffrn_reflns_limit_k_min -22
_diffrn_reflns_limit_l_max 30
_diffrn_reflns_limit_l_min -29
_diffrn_reflns_number 13419
_diffrn_reflns_theta_full 25.00
_diffrn_reflns_theta_max 25.00
_diffrn_reflns_theta_min 1.35
_exptl_absorpt_coefficient_mu 0.507
_exptl_absorpt_correction_T_max 0.990
_exptl_absorpt_correction_T_min 0.942
_exptl_absorpt_correction_type multi-scan
_exptl_absorpt_process_details '(Jacobson, 1998)'
_exptl_crystal_colour colorless
_exptl_crystal_density_diffrn 1.544
_exptl_crystal_density_method 'not measured'
_exptl_crystal_description Prism
_exptl_crystal_F_000 1256
_exptl_crystal_size_max 0.12
_exptl_crystal_size_mid 0.03
_exptl_crystal_size_min 0.02
_refine_diff_density_max 0.615
_refine_diff_density_min -0.293
_refine_ls_abs_structure_details 'Flack (1983), 1830 Friedel Pairs'
_refine_ls_abs_structure_Flack 0.08(7)
_refine_ls_extinction_coef 0.0086(7)
_refine_ls_extinction_expression Fc^*^=kFc[1+0.001xFc^2^\l^3^/sin(2\q)]^-1/4^
_refine_ls_extinction_method SHELXL97
_refine_ls_goodness_of_fit_ref 1.098
_refine_ls_hydrogen_treatment constr
_refine_ls_matrix_type full
_refine_ls_number_parameters 359
_refine_ls_number_reflns 4543
_refine_ls_number_restraints 20
_refine_ls_restrained_S_all 1.099
_refine_ls_R_factor_all 0.0613
_refine_ls_R_factor_gt 0.0522
_refine_ls_shift/su_max 0.002
_refine_ls_shift/su_mean 0.000
_refine_ls_structure_factor_coef Fsqd
_refine_ls_weighting_details 'calc w=1/[\s^2^(Fo^2^)+(0.0423P)^2^+0.0259P] where P=(Fo^2^+2Fc^2^)/3'
_refine_ls_weighting_scheme calc
_refine_ls_wR_factor_gt 0.1060
_refine_ls_wR_factor_ref 0.1113
_reflns_number_gt 4012
_reflns_number_total 4543
_reflns_threshold_expression I>2\s(I)
_cod_data_source_file hb2166.cif
_cod_data_source_block I
_cod_original_cell_volume 2646.7(7)
_cod_database_code 2211025
_cod_database_fobs_code 2211025

loop_
_symmetry_equiv_pos_as_xyz
'x, y, z'
'x+1/2, -y+1/2, -z'
'-x, y+1/2, -z+1/2'
'-x+1/2, -y, z+1/2'

loop_
_atom_site_type_symbol
_atom_site_label
_atom_site_fract_x
_atom_site_fract_y
_atom_site_fract_z
_atom_site_U_iso_or_equiv
_atom_site_adp_type
_atom_site_calc_flag
_atom_site_refinement_flags
_atom_site_occupancy
_atom_site_disorder_assembly
_atom_site_disorder_group
Cl Cl1 0.0999(2) 0.25960(6) 0.26558(4) 0.0305(3) Uani d . 1 . .
Cl Cl2 0.2216(2) 0.28690(6) 0.14682(4) 0.0326(3) Uani d . 1 . .
Cl Cl3 0.6488(2) 0.20728(6) 0.09421(4) 0.0320(3) Uani d . 1 . .
Cl Cl4 0.9602(2) 0.09856(6) 0.15824(4) 0.0294(3) Uani d . 1 . .
O O1 0.6193(5) 0.16352(13) 0.43770(10) 0.0216(7) Uani d . 1 . .
O O2 0.7329(6) 0.25975(16) 0.39067(14) 0.0447(9) Uani d . 1 . .
O O3 0.3013(5) 0.15479(15) 0.35018(11) 0.0265(7) Uani d . 1 . .
O O4 0.9773(5) 0.05538(15) 0.27726(11) 0.0269(7) Uani d . 1 . .
O O5 0.5260(5) -0.03406(13) 0.35507(10) 0.0191(6) Uani d . 1 . .
O O6 0.1435(6) -0.05813(15) 0.37933(11) 0.0279(7) Uani d . 1 . .
O O7 0.4809(5) -0.06025(14) 0.47074(11) 0.0220(7) Uani d . 1 . .
O O8 0.7232(6) -0.15695(14) 0.47500(11) 0.0275(7) Uani d . 1 . .
O O9 0.9213(7) 0.04926(15) 0.57087(12) 0.0454(10) Uani d . 1 A .
O O10 1.1163(7) -0.0364(2) 0.61413(13) 0.0487(10) Uani d . 1 A .
O O11 0.9218(5) 0.08564(14) 0.46071(10) 0.0255(7) Uani d . 1 . .
N N1 0.6675(6) 0.10302(17) 0.32719(12) 0.0178(8) Uani d . 1 . .
C C1 0.8212(8) 0.1228(2) 0.41837(15) 0.0214(10) Uani d . 1 . .
H H1 0.9447 0.1561 0.4035 0.026 Uiso calc R 1 . .
C C2 0.7440(8) 0.06957(19) 0.37625(14) 0.0179(9) Uani d . 1 . .
H H2 0.8913 0.0409 0.3676 0.022 Uiso calc R 1 . .
C C3 0.5594(8) 0.0166(2) 0.39729(15) 0.0189(9) Uani d . 1 . .
H H3 0.4042 0.0410 0.4063 0.023 Uiso calc R 1 . .
C C4 0.6689(8) -0.0199(2) 0.44505(15) 0.0201(10) Uani d . 1 . .
H H4 0.8043 -0.0522 0.4344 0.024 Uiso calc R 1 . .
C C5 0.7575(9) 0.0355(2) 0.48487(14) 0.0207(10) Uani d . 1 . .
H H5 0.6167 0.0616 0.5003 0.025 Uiso calc R 1 . .
C C6 0.9002(9) -0.0006(2) 0.52757(16) 0.0298(11) Uani d . 1 . .
H H6A 0.8166 -0.0447 0.5391 0.036 Uiso calc R 1 . .
H H6B 1.0626 -0.0139 0.5145 0.036 Uiso calc R 1 . .
C C7 0.5968(9) 0.2323(2) 0.42147(17) 0.0308(11) Uani d . 1 . .
C C8 0.3796(9) 0.2658(2) 0.44545(18) 0.0358(12) Uani d . 1 . .
H H8A 0.4237 0.3123 0.4604 0.054 Uiso calc R 1 . .
H H8B 0.3168 0.2347 0.4731 0.054 Uiso calc R 1 . .
H H8C 0.2553 0.2726 0.4186 0.054 Uiso calc R 1 . .
C C9 0.4579(9) 0.1434(2) 0.31868(16) 0.0234(10) Uani d . 1 . .
C C10 0.4734(8) 0.1661(2) 0.26232(15) 0.0206(10) Uani d . 1 . .
C C11 0.3306(8) 0.2143(2) 0.23529(16) 0.0227(10) Uani d . 1 . .
C C12 0.3884(8) 0.2271(2) 0.18257(16) 0.0245(10) Uani d . 1 . .
C C13 0.5812(8) 0.1909(2) 0.15856(16) 0.0257(10) Uani d . 1 . .
C C14 0.7239(8) 0.1428(2) 0.18696(16) 0.0214(10) Uani d . 1 . .
C C15 0.6681(8) 0.1325(2) 0.23965(16) 0.0206(10) Uani d . 1 . .
C C16 0.7999(8) 0.0913(2) 0.28044(15) 0.0202(10) Uani d . 1 . .
C C17 0.3083(8) -0.0649(2) 0.34911(16) 0.0226(10) Uani d . 1 . .
C C18 0.2952(9) -0.1062(2) 0.29893(17) 0.0304(11) Uani d . 1 . .
H H18A 0.2317 -0.1542 0.3059 0.046 Uiso calc R 1 . .
H H18B 0.4572 -0.1101 0.2837 0.046 Uiso calc R 1 . .
H H18C 0.1882 -0.0815 0.2743 0.046 Uiso calc R 1 . .
C C19 0.5306(9) -0.1297(2) 0.48354(15) 0.0225(10) Uani d . 1 . .
C C20 0.3194(8) -0.1621(2) 0.51029(16) 0.0260(11) Uani d . 1 . .
H H20A 0.3530 -0.2126 0.5176 0.039 Uiso calc R 1 . .
H H20B 0.1769 -0.1584 0.4877 0.039 Uiso calc R 1 . .
H H20C 0.2889 -0.1368 0.5432 0.039 Uiso calc R 1 . .
C C21 1.0344(12) 0.0227(3) 0.61315(18) 0.0516(17) Uani d D 1 . .
C C22 1.006(5) 0.0757(6) 0.6585(4) 0.058(4) Uani d PDU 0.70(4) A 1
H H22A 0.8365 0.0776 0.6693 0.087 Uiso calc PR 0.70(4) A 1
H H22B 1.0588 0.1233 0.6472 0.087 Uiso calc PR 0.70(4) A 1
H H22C 1.1058 0.0600 0.6881 0.087 Uiso calc PR 0.70(4) A 1
C C22' 1.116(8) 0.0776(12) 0.6527(11) 0.036(6) Uani d PDU 0.30(4) A 2
H H22D 1.2196 0.0547 0.6789 0.054 Uiso calc PR 0.30(4) A 2
H H22E 0.9745 0.0984 0.6701 0.054 Uiso calc PR 0.30(4) A 2
H H22F 1.2068 0.1155 0.6349 0.054 Uiso calc PR 0.30(4) A 2

loop_
_atom_site_aniso_label
_atom_site_aniso_U_11
_atom_site_aniso_U_22
_atom_site_aniso_U_33
_atom_site_aniso_U_12
_atom_site_aniso_U_13
_atom_site_aniso_U_23
Cl1 0.0286(7) 0.0330(6) 0.0298(6) 0.0077(5) -0.0006(5) 0.0043(5)
Cl2 0.0350(7) 0.0352(6) 0.0276(6) -0.0005(5) -0.0076(5) 0.0106(5)
Cl3 0.0368(8) 0.0423(7) 0.0167(5) -0.0051(5) -0.0009(5) 0.0046(5)
Cl4 0.0336(7) 0.0340(6) 0.0205(5) 0.0021(5) 0.0070(5) -0.0015(5)
O1 0.0256(18) 0.0170(14) 0.0223(15) 0.0024(14) 0.0016(14) -0.0013(12)
O2 0.043(2) 0.0294(18) 0.061(2) 0.0050(17) 0.018(2) 0.0147(17)
O3 0.0234(18) 0.0341(16) 0.0219(16) 0.0035(14) 0.0052(15) 0.0023(13)
O4 0.0241(19) 0.0310(17) 0.0255(16) 0.0092(15) 0.0037(15) 0.0005(13)
O5 0.0191(17) 0.0204(14) 0.0179(14) -0.0032(12) -0.0010(13) -0.0035(12)
O6 0.0198(18) 0.0328(17) 0.0310(17) 0.0034(14) 0.0056(15) -0.0024(14)
O7 0.0210(17) 0.0220(15) 0.0231(15) 0.0012(13) 0.0004(14) 0.0058(12)
O8 0.029(2) 0.0230(15) 0.0309(17) 0.0034(15) 0.0028(16) 0.0023(14)
O9 0.087(3) 0.0223(16) 0.0265(17) -0.0013(19) -0.024(2) -0.0019(13)
O10 0.055(3) 0.046(2) 0.045(2) -0.003(2) -0.023(2) 0.0117(17)
O11 0.0339(19) 0.0205(14) 0.0222(15) -0.0017(15) -0.0035(15) 0.0023(12)
N1 0.017(2) 0.0191(16) 0.0171(17) 0.0038(15) 0.0024(15) 0.0041(14)
C1 0.026(3) 0.017(2) 0.021(2) 0.0002(18) -0.001(2) 0.0038(17)
C2 0.022(2) 0.020(2) 0.0115(19) 0.0017(19) 0.0016(19) 0.0038(16)
C3 0.018(2) 0.019(2) 0.019(2) 0.0015(18) -0.0021(19) -0.0014(16)
C4 0.019(3) 0.021(2) 0.020(2) 0.0000(18) 0.003(2) 0.0018(17)
C5 0.028(3) 0.020(2) 0.014(2) -0.001(2) -0.003(2) 0.0007(16)
C6 0.040(3) 0.027(2) 0.022(2) -0.001(2) -0.005(2) 0.0013(19)
C7 0.041(3) 0.020(2) 0.031(3) 0.004(2) 0.001(3) 0.000(2)
C8 0.042(3) 0.023(2) 0.042(3) 0.008(2) 0.005(3) -0.007(2)
C9 0.029(3) 0.023(2) 0.019(2) -0.003(2) -0.002(2) 0.0018(18)
C10 0.022(3) 0.025(2) 0.015(2) -0.0031(19) 0.000(2) 0.0013(17)
C11 0.024(3) 0.023(2) 0.022(2) -0.0050(19) 0.001(2) -0.0027(18)
C12 0.026(3) 0.026(2) 0.022(2) -0.001(2) -0.005(2) 0.0040(18)
C13 0.029(3) 0.030(2) 0.017(2) -0.009(2) 0.000(2) -0.0027(18)
C14 0.020(3) 0.021(2) 0.023(2) -0.0040(19) 0.003(2) 0.0003(17)
C15 0.019(3) 0.023(2) 0.020(2) -0.0029(18) 0.001(2) 0.0003(17)
C16 0.018(3) 0.023(2) 0.020(2) -0.004(2) 0.0023(19) -0.0009(18)
C17 0.028(3) 0.021(2) 0.019(2) 0.0013(19) -0.006(2) 0.0047(18)
C18 0.031(3) 0.029(2) 0.031(2) -0.003(2) -0.010(2) -0.001(2)
C19 0.031(3) 0.023(2) 0.013(2) -0.003(2) -0.006(2) 0.0005(17)
C20 0.028(3) 0.023(2) 0.027(2) -0.006(2) 0.000(2) 0.0023(19)
C21 0.088(5) 0.038(3) 0.028(3) -0.015(3) -0.033(3) 0.004(2)
C22 0.082(9) 0.056(5) 0.036(4) -0.021(6) -0.025(6) -0.004(4)
C22' 0.042(10) 0.037(8) 0.029(8) -0.004(7) -0.018(8) -0.003(6)

loop_
_atom_type_symbol
_atom_type_description
_atom_type_scat_dispersion_real
_atom_type_scat_dispersion_imag
_atom_type_scat_source
C C 0.0033 0.0016 'International Tables Vol C Tables 4.2.6.8 and 6.1.1.4'
H H 0.0000 0.0000 'International Tables Vol C Tables 4.2.6.8 and 6.1.1.4'
N N 0.0061 0.0033 'International Tables Vol C Tables 4.2.6.8 and 6.1.1.4'
O O 0.0106 0.0060 'International Tables Vol C Tables 4.2.6.8 and 6.1.1.4'
Cl Cl 0.1484 0.1585 'International Tables Vol C Tables 4.2.6.8 and 6.1.1.4'

loop_
_geom_angle_atom_site_label_1
_geom_angle_atom_site_label_2
_geom_angle_atom_site_label_3
_geom_angle
C7 O1 C1 117.9(3)
C17 O5 C3 118.7(3)
C19 O7 C4 117.4(3)
C21 O9 C6 114.4(3)
C1 O11 C5 113.7(3)
C9 N1 C16 112.3(3)
C9 N1 C2 127.1(3)
C16 N1 C2 120.4(3)
O11 C1 O1 107.8(3)
O11 C1 C2 109.4(3)
O1 C1 C2 111.7(3)
O11 C1 H1 109.3
O1 C1 H1 109.3
C2 C1 H1 109.3
N1 C2 C3 112.8(3)
N1 C2 C1 113.9(3)
C3 C2 C1 111.3(3)
N1 C2 H2 106.0
C3 C2 H2 106.0
C1 C2 H2 106.0
O5 C3 C2 104.4(3)
O5 C3 C4 110.7(3)
C2 C3 C4 107.9(3)
O5 C3 H3 111.2
C2 C3 H3 111.2
C4 C3 H3 111.2
O7 C4 C3 108.2(3)
O7 C4 C5 106.4(3)
C3 C4 C5 110.8(3)
O7 C4 H4 110.5
C3 C4 H4 110.5
C5 C4 H4 110.5
O11 C5 C6 105.7(3)
O11 C5 C4 110.9(3)
C6 C5 C4 110.1(3)
O11 C5 H5 110.0
C6 C5 H5 110.0
C4 C5 H5 110.0
O9 C6 C5 107.7(3)
O9 C6 H6A 110.2
C5 C6 H6A 110.2
O9 C6 H6B 110.2
C5 C6 H6B 110.2
H6A C6 H6B 108.5
O2 C7 O1 123.1(4)
O2 C7 C8 126.5(4)
O1 C7 C8 110.4(4)
C7 C8 H8A 109.5
C7 C8 H8B 109.5
H8A C8 H8B 109.5
C7 C8 H8C 109.5
H8A C8 H8C 109.5
H8B C8 H8C 109.5
O3 C9 N1 126.1(4)
O3 C9 C10 129.2(4)
N1 C9 C10 104.7(4)
C15 C10 C11 122.3(4)
C15 C10 C9 108.6(4)
C11 C10 C9 129.0(4)
C10 C11 C12 117.4(4)
C10 C11 Cl1 121.4(3)
C12 C11 Cl1 121.1(3)
C13 C12 C11 120.6(4)
C13 C12 Cl2 119.4(3)
C11 C12 Cl2 120.0(3)
C14 C13 C12 120.8(4)
C14 C13 Cl3 119.3(3)
C12 C13 Cl3 119.9(3)
C15 C14 C13 117.7(4)
C15 C14 Cl4 121.1(3)
C13 C14 Cl4 121.2(3)
C10 C15 C14 121.1(4)
C10 C15 C16 109.0(3)
C14 C15 C16 129.8(4)
O4 C16 N1 124.7(4)
O4 C16 C15 130.4(4)
N1 C16 C15 104.9(3)
O6 C17 O5 124.2(4)
O6 C17 C18 124.5(4)
O5 C17 C18 111.2(4)
C17 C18 H18A 109.5
C17 C18 H18B 109.5
H18A C18 H18B 109.5
C17 C18 H18C 109.5
H18A C18 H18C 109.5
H18B C18 H18C 109.5
O8 C19 O7 122.6(4)
O8 C19 C20 127.5(4)
O7 C19 C20 109.9(4)
C19 C20 H20A 109.5
C19 C20 H20B 109.5
H20A C20 H20B 109.5
C19 C20 H20C 109.5
H20A C20 H20C 109.5
H20B C20 H20C 109.5
O10 C21 O9 122.3(4)
O10 C21 C22' 120.1(13)
O9 C21 C22' 115.3(12)
O10 C21 C22 128.4(7)
O9 C21 C22 108.8(7)
C22' C21 C22 23.7(11)
C21 C22 H22A 109.5
C21 C22 H22B 109.5
C21 C22 H22C 109.5
C21 C22' H22D 109.5
C21 C22' H22E 109.5
H22D C22' H22E 109.5
C21 C22' H22F 109.5
H22D C22' H22F 109.5
H22E C22' H22F 109.5

loop_
_geom_bond_atom_site_label_1
_geom_bond_atom_site_label_2
_geom_bond_distance
Cl1 C11 1.717(4)
Cl2 C12 1.714(4)
Cl3 C13 1.714(4)
Cl4 C14 1.712(5)
O1 C7 1.358(5)
O1 C1 1.440(5)
O2 C7 1.204(5)
O3 C9 1.202(5)
O4 C16 1.193(5)
O5 C17 1.344(5)
O5 C3 1.448(4)
O6 C17 1.202(5)
O7 C19 1.367(5)
O7 C4 1.443(5)
O8 C19 1.202(5)
O9 C21 1.344(5)
O9 C6 1.453(5)
O10 C21 1.196(6)
O11 C1 1.402(5)
O11 C5 1.445(5)
N1 C9 1.401(5)
N1 C16 1.419(5)
N1 C2 1.464(5)
C1 C2 1.528(5)
C1 H1 1.0000
C2 C3 1.521(5)
C2 H2 1.0000
C3 C4 1.525(5)
C3 H3 1.0000
C4 C5 1.534(5)
C4 H4 1.0000
C5 C6 1.508(6)
C5 H5 1.0000
C6 H6A 0.9900
C6 H6B 0.9900
C7 C8 1.488(6)
C8 H8A 0.9800
C8 H8B 0.9800
C8 H8C 0.9800
C9 C10 1.504(5)
C10 C15 1.376(6)
C10 C11 1.384(6)
C11 C12 1.406(6)
C12 C13 1.405(6)
C13 C14 1.401(6)
C14 C15 1.395(6)
C15 C16 1.487(6)
C17 C18 1.500(6)
C18 H18A 0.9800
C18 H18B 0.9800
C18 H18C 0.9800
C19 C20 1.484(6)
C20 H20A 0.9800
C20 H20B 0.9800
C20 H20C 0.9800
C21 C22' 1.511(10)
C21 C22 1.533(8)
C22 H22A 0.9800
C22 H22B 0.9800
C22 H22C 0.9800
C22' H22D 0.9800
C22' H22E 0.9800
C22' H22F 0.9800

loop_
_geom_torsion_atom_site_label_1
_geom_torsion_atom_site_label_2
_geom_torsion_atom_site_label_3
_geom_torsion_atom_site_label_4
_geom_torsion
C5 O11 C1 O1 61.6(4)
C5 O11 C1 C2 -60.0(4)
C7 O1 C1 O11 135.4(3)
C7 O1 C1 C2 -104.4(4)
C9 N1 C2 C3 58.6(5)
C16 N1 C2 C3 -116.0(4)
C9 N1 C2 C1 -69.6(5)
C16 N1 C2 C1 115.9(4)
O11 C1 C2 N1 -171.9(3)
O1 C1 C2 N1 68.8(4)
O11 C1 C2 C3 59.2(4)
O1 C1 C2 C3 -60.0(4)
C17 O5 C3 C2 -148.1(3)
C17 O5 C3 C4 95.9(4)
N1 C2 C3 O5 56.6(4)
C1 C2 C3 O5 -173.9(3)
N1 C2 C3 C4 174.4(3)
C1 C2 C3 C4 -56.1(4)
C19 O7 C4 C3 131.0(3)
C19 O7 C4 C5 -109.9(4)
O5 C3 C4 O7 -76.6(4)
C2 C3 C4 O7 169.7(3)
O5 C3 C4 C5 167.1(3)
C2 C3 C4 C5 53.4(4)
C1 O11 C5 C6 177.8(3)
C1 O11 C5 C4 58.5(4)
O7 C4 C5 O11 -171.7(3)
C3 C4 C5 O11 -54.3(5)
O7 C4 C5 C6 71.7(4)
C3 C4 C5 C6 -171.0(4)
C21 O9 C6 C5 176.7(4)
O11 C5 C6 O9 75.8(4)
C4 C5 C6 O9 -164.3(4)
C1 O1 C7 O2 2.3(6)
C1 O1 C7 C8 -179.8(3)
C16 N1 C9 O3 171.9(4)
C2 N1 C9 O3 -3.0(7)
C16 N1 C9 C10 -6.6(4)
C2 N1 C9 C10 178.5(3)
O3 C9 C10 C15 -171.6(4)
N1 C9 C10 C15 6.8(4)
O3 C9 C10 C11 10.8(7)
N1 C9 C10 C11 -170.8(4)
C15 C10 C11 C12 1.2(6)
C9 C10 C11 C12 178.5(4)
C15 C10 C11 Cl1 -176.0(3)
C9 C10 C11 Cl1 1.3(6)
C10 C11 C12 C13 1.3(6)
Cl1 C11 C12 C13 178.5(3)
C10 C11 C12 Cl2 -179.2(3)
Cl1 C11 C12 Cl2 -2.0(5)
C11 C12 C13 C14 -1.8(6)
Cl2 C12 C13 C14 178.7(3)
C11 C12 C13 Cl3 180.0(3)
Cl2 C12 C13 Cl3 0.5(5)
C12 C13 C14 C15 -0.2(6)
Cl3 C13 C14 C15 178.0(3)
C12 C13 C14 Cl4 -179.7(3)
Cl3 C13 C14 Cl4 -1.5(5)
C11 C10 C15 C14 -3.3(6)
C9 C10 C15 C14 178.9(4)
C11 C10 C15 C16 173.2(4)
C9 C10 C15 C16 -4.5(5)
C13 C14 C15 C10 2.7(6)
Cl4 C14 C15 C10 -177.8(3)
C13 C14 C15 C16 -173.0(4)
Cl4 C14 C15 C16 6.5(6)
C9 N1 C16 O4 -175.8(4)
C2 N1 C16 O4 -0.5(6)
C9 N1 C16 C15 4.0(4)
C2 N1 C16 C15 179.3(3)
C10 C15 C16 O4 -179.6(4)
C14 C15 C16 O4 -3.4(7)
C10 C15 C16 N1 0.6(4)
C14 C15 C16 N1 176.7(4)
C3 O5 C17 O6 -6.9(6)
C3 O5 C17 C18 170.9(3)
C4 O7 C19 O8 1.3(5)
C4 O7 C19 C20 179.1(3)
C6 O9 C21 O10 2.0(8)
C6 O9 C21 C22' 165(2)
C6 O9 C21 C22 -170.5(11)
